data_9004666
loop_
_publ_author_name
'Tait, K. T.'
'Hawthorne, F. C.'
'Della Ventura, G.'

_publ_section_title 'Al-Mg disorder in a gem-quality pargasite from Baffin Island, Nunavut, Canada'
_journal_name_full 'The Canadian Mineralogist'
_journal_page_first 1725
_journal_page_last 1732
_journal_paper_doi 10.2113/gscanmin.39.6.1725
_journal_volume 39
_journal_year 2001
_chemical_compound_source 'Baffin Island, Nunavut, Canada'
_chemical_formula_sum 'Al1.47 Ca1.82 Fe0.08 H2 K0.48 Mg4.15 Na1.64 O24 Si7.24 Ti0.06'
_chemical_name_mineral Pargasite
_space_group_IT_number 12
_symmetry_space_group_name_Hall '-C 2y'
_symmetry_space_group_name_H-M 'C 1 2/m 1'
_cell_angle_alpha 90
_cell_angle_beta 105.263
_cell_angle_gamma 90
_cell_formula_units_Z 2
_cell_length_a 9.8814
_cell_length_b 17.967
_cell_length_c 5.2927
_cell_volume 906.517
_database_code_amcsd 0005759
_exptl_crystal_density_diffrn 3.175
_cod_original_formula_sum 'O24 Si7.24 Al1.47 Mg4.15 Ti.06 Fe.08 Ca1.82 Na1.64 K.48 H2'
_cod_database_code 9004666

loop_
_space_group_symop_operation_xyz
x,y,z
1/2+x,1/2+y,z
x,-y,z
1/2+x,1/2-y,z
-x,y,-z
1/2-x,1/2+y,-z
-x,-y,-z
1/2-x,1/2-y,-z

loop_
_atom_site_aniso_label
_atom_site_aniso_U_11
_atom_site_aniso_U_22
_atom_site_aniso_U_33
_atom_site_aniso_U_12
_atom_site_aniso_U_13
_atom_site_aniso_U_23
O(1) 0.00830 0.01620 0.00900 -0.00190 0.00260 -0.00100
O(2) 0.00560 0.01180 0.01010 0.00000 0.00080 0.00090
O(3) 0.00570 0.00810 0.00890 0.00000 0.00110 0.00000
O(4) 0.01230 0.00990 0.01290 -0.00190 0.00500 -0.00020
O(5) 0.00860 0.01680 0.01080 -0.00050 0.00040 0.00450
O(6) 0.00910 0.01500 0.01350 0.00010 0.00210 -0.00460
O(7) 0.01270 0.01200 0.01910 0.00000 0.00260 0.00000
Si(1) 0.00860 0.00870 0.00840 -0.00090 0.00160 -0.00010
Al(1) 0.00860 0.00870 0.00840 -0.00090 0.00160 -0.00010
Si(2) 0.00710 0.00760 0.00690 -0.00020 0.00210 -0.00040
Mg(1) 0.00850 0.00970 0.00640 0.00000 0.00230 0.00000
Ti(1) 0.00850 0.00970 0.00640 0.00000 0.00230 0.00000
Mg(2) 0.00570 0.00500 0.00480 0.00000 0.00180 0.00000
Al(2) 0.00570 0.00500 0.00480 0.00000 0.00180 0.00000
Fe(2) 0.00570 0.00500 0.00480 0.00000 0.00180 0.00000
Mg(3) 0.00710 0.00640 0.00530 0.00000 0.00040 0.00000
Al(3) 0.00710 0.00640 0.00530 0.00000 0.00040 0.00000
Fe(3) 0.00710 0.00640 0.00530 0.00000 0.00040 0.00000
Ca(4) 0.01170 0.00950 0.01070 0.00000 0.00570 0.00000
Na(4) 0.01170 0.00950 0.01070 0.00000 0.00570 0.00000

loop_
_atom_site_label
_atom_site_fract_x
_atom_site_fract_y
_atom_site_fract_z
_atom_site_occupancy
_atom_site_U_iso_or_equiv
_atom_site_type_symbol
_atom_site_attached_hydrogens
O(1) 0.10660 0.08730 0.21670 1.00000 0.01110 O 0
O(2) 0.11920 0.17240 0.73190 1.00000 0.00940 O 0
O(3) 0.10680 0.00000 0.71590 1.00000 0.00770 O 0
O(4) 0.36630 0.25000 0.79030 1.00000 0.01140 O 0
O(5) 0.35050 0.13930 0.11040 1.00000 0.01250 O 0
O(6) 0.34470 0.11690 0.60980 1.00000 0.01270 O 0
O(7) 0.34180 0.00000 0.28230 1.00000 0.01490 O 0
Si(1) 0.27988 0.08548 0.30300 0.81000 0.00870 Si 0
Al(1) 0.27988 0.08548 0.30300 0.19000 0.00870 Al 0
Si(2) 0.29017 0.17327 0.81250 1.00000 0.00720 Si 0
Mg(1) 0.00000 0.08891 0.50000 0.97000 0.00820 Mg 0
Ti(1) 0.00000 0.08891 0.50000 0.03000 0.00820 Ti 0
Mg(2) 0.00000 0.17617 0.00000 0.70000 0.00510 Mg 0
Al(2) 0.00000 0.17617 0.00000 0.27000 0.00510 Al 0
Fe(2) 0.00000 0.17617 0.00000 0.03000 0.00510 Fe 0
Mg(3) 0.00000 0.00000 0.00000 0.81000 0.00650 Mg 0
Al(3) 0.00000 0.00000 0.00000 0.17000 0.00650 Al 0
Fe(3) 0.00000 0.00000 0.00000 0.02000 0.00650 Fe 0
Ca(4) 0.00000 0.27942 0.50000 0.91000 0.01010 Ca 0
Na(4) 0.00000 0.27942 0.50000 0.09000 0.01010 Na 0
NaA(2) 0.00000 0.47100 0.00000 0.62000 0.02000 Na 0
KA(m) 0.04500 0.50000 0.09500 0.24000 0.02000 K 0
NaA(m) 0.04500 0.50000 0.09500 0.11000 0.02000 Na 0
H(1) 0.20000 0.00000 0.83200 1.00000 0.02000 H 0

loop_
_cod_changelog_entry_id
_cod_changelog_entry_author
_cod_changelog_entry_date
_cod_changelog_entry_text
1
;cod-tools version 3.8.0
Id: cif_guess_AMCSD_atom_types 9581 2023-05-17 12:35:41Z saulius
;
2023-05-23T09:18:53+03:00
;Derived atom types and hydrogen counts
from atom names that follow the AMCSD naming convention
(Wat == water, O-H == hydroxyl).
;

loop_
_cod_related_entry_id
_cod_related_entry_database
_cod_related_entry_code
1 AMCSD 0005759
